data_7120935
loop_
_publ_author_name
'Zhou, Peng'
'Wang, Jia-Yin'
'Zhang, Tian-Shu'
'Li, Guigen'
'Hao, Wen-Juan'
'Tu, Shu-Jiang'
'Jiang, Bo'

_publ_section_title
;
 Thiazolium salt-catalyzed C-C triple bond cleavage for accessing
 substituted 1-naphthols via benzannulation.
;
_journal_issue 2
_journal_name_full 'Chemical communications (Cambridge, England)'
_journal_page_first 164
_journal_page_last 167
_journal_paper_doi 10.1039/c7cc08792f
_journal_volume 54
_journal_year 2017
_chemical_formula_sum 'C18 H13 F O2'
_chemical_formula_weight 280.28
_space_group_IT_number 4
_space_group_name_Hall 'P 2yb'
_space_group_name_H-M_alt 'P 1 21 1'
_symmetry_cell_setting monoclinic
_symmetry_space_group_name_Hall 'P 2yb'
_symmetry_space_group_name_H-M 'P 1 21 1'
_atom_sites_solution_hydrogens geom
_atom_sites_solution_primary direct
_atom_sites_solution_secondary difmap
_audit_creation_method SHELXL-97
_audit_update_record
;
2016-11-17 deposited with the CCDC.
2017-11-30 downloaded from the CCDC.
;
_cell_angle_alpha 90.00
_cell_angle_beta 103.735(2)
_cell_angle_gamma 90.00
_cell_formula_units_Z 2
_cell_length_a 9.4990(9)
_cell_length_b 6.1878(7)
_cell_length_c 11.9593(11)
_cell_measurement_reflns_used 807
_cell_measurement_temperature 298(2)
_cell_measurement_theta_max 25.622
_cell_measurement_theta_min 3.129
_cell_volume 682.84(12)
_computing_cell_refinement 'Bruker SMART'
_computing_data_collection 'Bruker SMART'
_computing_data_reduction 'Bruker SAINT'
_computing_molecular_graphics 'Bruker SHELXTL'
_computing_publication_material 'Bruker SHELXTL'
_computing_structure_refinement 'SHELXL-97 (Sheldrick, 1997)'
_computing_structure_solution 'SHELXS-97 (Sheldrick, 1990)'
_diffrn_ambient_temperature 298(2)
_diffrn_measured_fraction_theta_full 0.993
_diffrn_measured_fraction_theta_max 0.993
_diffrn_measurement_device_type 'CCD area detector'
_diffrn_measurement_method 'phi and omega scans'
_diffrn_radiation_monochromator graphite
_diffrn_radiation_source 'fine-focus sealed tube'
_diffrn_radiation_type MoK\a
_diffrn_radiation_wavelength 0.71073
_diffrn_reflns_av_R_equivalents 0.0375
_diffrn_reflns_av_sigmaI/netI 0.0825
_diffrn_reflns_limit_h_max 11
_diffrn_reflns_limit_h_min -10
_diffrn_reflns_limit_k_max 7
_diffrn_reflns_limit_k_min -7
_diffrn_reflns_limit_l_max 12
_diffrn_reflns_limit_l_min -14
_diffrn_reflns_number 3374
_diffrn_reflns_theta_full 25.01
_diffrn_reflns_theta_max 25.01
_diffrn_reflns_theta_min 2.47
_exptl_absorpt_coefficient_mu 0.097
_exptl_absorpt_correction_T_max 0.9923
_exptl_absorpt_correction_T_min 0.9640
_exptl_absorpt_correction_type multi-scan
_exptl_absorpt_process_details sadabs
_exptl_crystal_colour white
_exptl_crystal_density_diffrn 1.363
_exptl_crystal_density_method 'not measured'
_exptl_crystal_description block
_exptl_crystal_F_000 292
_exptl_crystal_size_max 0.38
_exptl_crystal_size_mid 0.15
_exptl_crystal_size_min 0.08
_refine_diff_density_max 0.140
_refine_diff_density_min -0.170
_refine_diff_density_rms 0.038
_refine_ls_abs_structure_details 'Flack H D (1983), Acta Cryst. A39, 876-881'
_refine_ls_abs_structure_Flack 2.3(18)
_refine_ls_extinction_method none
_refine_ls_goodness_of_fit_ref 1.044
_refine_ls_hydrogen_treatment mixed
_refine_ls_matrix_type full
_refine_ls_number_parameters 190
_refine_ls_number_reflns 2235
_refine_ls_number_restraints 1
_refine_ls_restrained_S_all 1.044
_refine_ls_R_factor_all 0.1019
_refine_ls_R_factor_gt 0.0516
_refine_ls_shift/su_max 0.000
_refine_ls_shift/su_mean 0.000
_refine_ls_structure_factor_coef Fsqd
_refine_ls_weighting_details 'calc w=1/[\s^2^(Fo^2^)+(0.0432P)^2^+0.0000P] where P=(Fo^2^+2Fc^2^)/3'
_refine_ls_weighting_scheme calc
_refine_ls_wR_factor_gt 0.1080
_refine_ls_wR_factor_ref 0.1241
_reflns_number_gt 1332
_reflns_number_total 2235
_reflns_threshold_expression >2sigma(I)
_cod_data_source_file c7cc08792f2.cif
_cod_data_source_block 151030e
_cod_depositor_comments
;
The following automatic conversions were performed:

'_symmetry_cell_setting' value 'Monoclinic' changed to 'monoclinic'
according to
/home/data/users/saulius/crontab/automatic-downloads/rss-feeds/RSC/lib/dictionaries/cif_core.dic
dictionary named 'cif_core.dic' version 2.4.2 from 2011-04-26.

Automatic conversion script
Id: cif_fix_values 4973 2017-02-22 13:04:09Z antanas 

 Adding full bibliography for 7120935--7120936.cif.
;
_cod_original_sg_symbol_H-M P2(1)
_cod_database_code 7120935

loop_
_symmetry_equiv_pos_as_xyz
'x, y, z'
'-x, y+1/2, -z'

loop_
_atom_site_label
_atom_site_type_symbol
_atom_site_fract_x
_atom_site_fract_y
_atom_site_fract_z
_atom_site_U_iso_or_equiv
_atom_site_adp_type
_atom_site_occupancy
_atom_site_symmetry_multiplicity
_atom_site_calc_flag
_atom_site_refinement_flags
F1 F -0.0139(3) 0.0091(6) 0.8973(2) 0.1004(11) Uani 1 1 d .
O1 O 0.3209(3) 0.6558(5) 0.6529(2) 0.0618(9) Uani 1 1 d .
H1 H 0.3608 0.7083 0.6055 0.093 Uiso 1 1 calc R
O2 O 0.3931(2) -0.1534(5) 0.4621(2) 0.0490(8) Uani 1 1 d .
C1 C 0.2582(4) 0.4644(7) 0.6123(3) 0.0411(10) Uani 1 1 d .
C2 C 0.2645(4) 0.3792(6) 0.5086(3) 0.0415(10) Uani 1 1 d .
H2 H 0.3125 0.4548 0.4615 0.050 Uiso 1 1 calc R
C3 C 0.2003(4) 0.1801(7) 0.4716(3) 0.0408(10) Uani 1 1 d .
C4 C 0.1288(4) 0.0694(7) 0.5401(3) 0.0441(10) Uani 1 1 d .
H4 H 0.0835 -0.0609 0.5148 0.053 Uiso 1 1 calc R
C5 C 0.1233(4) 0.1510(8) 0.6481(3) 0.0425(10) Uani 1 1 d .
C6 C 0.1868(4) 0.3526(7) 0.6863(3) 0.0384(10) Uani 1 1 d .
C7 C 0.1799(4) 0.4319(8) 0.7942(3) 0.0550(13) Uani 1 1 d .
H7 H 0.2216 0.5649 0.8187 0.066 Uiso 1 1 calc R
C8 C 0.1128(5) 0.3170(9) 0.8645(3) 0.0640(14) Uani 1 1 d .
H8 H 0.1090 0.3698 0.9365 0.077 Uiso 1 1 calc R
C9 C 0.0512(5) 0.1212(10) 0.8260(4) 0.0645(15) Uani 1 1 d .
C10 C 0.0542(4) 0.0346(8) 0.7227(4) 0.0560(12) Uani 1 1 d .
H10 H 0.0116 -0.0990 0.7007 0.067 Uiso 1 1 calc R
C11 C 0.2150(4) 0.0896(7) 0.3586(3) 0.0488(11) Uani 1 1 d .
H11A H 0.2383 0.2066 0.3121 0.059 Uiso 1 1 calc R
H11B H 0.1222 0.0302 0.3184 0.059 Uiso 1 1 calc R
C12 C 0.3284(4) -0.0831(7) 0.3687(3) 0.0415(10) Uani 1 1 d .
C13 C 0.3571(4) -0.1774(8) 0.2619(3) 0.0396(9) Uani 1 1 d .
C14 C 0.2945(4) -0.0969(8) 0.1536(3) 0.0539(12) Uani 1 1 d .
H14 H 0.2323 0.0211 0.1456 0.065 Uiso 1 1 calc R
C15 C 0.3248(5) -0.1928(9) 0.0568(3) 0.0677(14) Uani 1 1 d .
H15 H 0.2813 -0.1397 -0.0159 0.081 Uiso 1 1 calc R
C16 C 0.4165(5) -0.3618(9) 0.0672(4) 0.0708(15) Uani 1 1 d .
H16 H 0.4370 -0.4233 0.0019 0.085 Uiso 1 1 calc R
C17 C 0.4800(4) -0.4434(8) 0.1748(4) 0.0604(13) Uani 1 1 d .
H17 H 0.5421 -0.5615 0.1817 0.072 Uiso 1 1 calc R
C18 C 0.4517(4) -0.3506(7) 0.2717(3) 0.0514(11) Uani 1 1 d .
H18 H 0.4963 -0.4043 0.3441 0.062 Uiso 1 1 calc R

loop_
_atom_site_aniso_label
_atom_site_aniso_U_11
_atom_site_aniso_U_22
_atom_site_aniso_U_33
_atom_site_aniso_U_23
_atom_site_aniso_U_13
_atom_site_aniso_U_12
F1 0.109(2) 0.128(3) 0.0805(18) 0.0358(19) 0.0549(17) -0.001(2)
O1 0.089(2) 0.046(2) 0.0505(17) -0.0081(15) 0.0171(14) -0.0174(18)
O2 0.0540(16) 0.051(2) 0.0428(16) 0.0016(15) 0.0124(12) 0.0080(16)
C1 0.041(2) 0.032(3) 0.047(2) -0.003(2) 0.0039(19) 0.000(2)
C2 0.046(2) 0.043(3) 0.037(2) -0.005(2) 0.0121(16) -0.001(2)
C3 0.042(2) 0.040(3) 0.040(2) -0.006(2) 0.0090(19) 0.008(2)
C4 0.046(2) 0.040(3) 0.044(2) -0.009(2) 0.0061(19) -0.002(2)
C5 0.035(2) 0.047(3) 0.044(2) 0.000(2) 0.0067(17) 0.001(2)
C6 0.041(2) 0.039(3) 0.035(2) -0.005(2) 0.0062(16) 0.006(2)
C7 0.064(3) 0.057(3) 0.042(2) -0.007(2) 0.008(2) 0.010(3)
C8 0.074(3) 0.077(4) 0.045(3) -0.002(3) 0.024(2) 0.015(3)
C9 0.059(3) 0.086(5) 0.054(3) 0.025(3) 0.025(2) 0.012(3)
C10 0.054(3) 0.056(3) 0.060(3) 0.007(2) 0.017(2) -0.003(2)
C11 0.056(3) 0.045(3) 0.044(2) -0.004(2) 0.0093(19) 0.009(2)
C12 0.038(2) 0.042(3) 0.043(2) -0.002(2) 0.0088(18) -0.005(2)
C13 0.042(2) 0.041(3) 0.035(2) -0.003(2) 0.0095(17) 0.003(2)
C14 0.054(2) 0.060(3) 0.047(2) 0.002(2) 0.0107(19) 0.015(2)
C15 0.075(3) 0.088(4) 0.039(3) -0.008(3) 0.012(2) 0.014(3)
C16 0.071(3) 0.089(5) 0.052(3) -0.018(3) 0.014(2) 0.015(3)
C17 0.059(3) 0.066(4) 0.055(3) -0.011(2) 0.011(2) 0.015(3)
C18 0.050(2) 0.057(3) 0.047(2) 0.000(2) 0.0108(19) 0.005(3)

loop_
_atom_type_symbol
_atom_type_description
_atom_type_scat_dispersion_real
_atom_type_scat_dispersion_imag
_atom_type_scat_source
C C 0.0033 0.0016 'International Tables Vol C Tables 4.2.6.8 and 6.1.1.4'
H H 0.0000 0.0000 'International Tables Vol C Tables 4.2.6.8 and 6.1.1.4'
F F 0.0171 0.0103 'International Tables Vol C Tables 4.2.6.8 and 6.1.1.4'
O O 0.0106 0.0060 'International Tables Vol C Tables 4.2.6.8 and 6.1.1.4'

loop_
_geom_angle_atom_site_label_1
_geom_angle_atom_site_label_2
_geom_angle_atom_site_label_3
_geom_angle
C1 O1 H1 109.5
C2 C1 O1 123.4(4)
C2 C1 C6 120.7(4)
O1 C1 C6 115.8(3)
C1 C2 C3 121.2(4)
C1 C2 H2 119.4
C3 C2 H2 119.4
C4 C3 C2 119.6(4)
C4 C3 C11 121.3(4)
C2 C3 C11 119.1(4)
C3 C4 C5 120.4(4)
C3 C4 H4 119.8
C5 C4 H4 119.8
C4 C5 C6 120.7(4)
C4 C5 C10 121.3(4)
C6 C5 C10 118.0(4)
C7 C6 C5 119.9(4)
C7 C6 C1 122.7(4)
C5 C6 C1 117.4(3)
C8 C7 C6 121.1(5)
C8 C7 H7 119.5
C6 C7 H7 119.5
C7 C8 C9 118.4(4)
C7 C8 H8 120.8
C9 C8 H8 120.8
C10 C9 F1 118.9(5)
C10 C9 C8 123.7(4)
F1 C9 C8 117.5(5)
C9 C10 C5 119.0(4)
C9 C10 H10 120.5
C5 C10 H10 120.5
C3 C11 C12 114.3(3)
C3 C11 H11A 108.7
C12 C11 H11A 108.7
C3 C11 H11B 108.7
C12 C11 H11B 108.7
H11A C11 H11B 107.6
O2 C12 C13 119.4(4)
O2 C12 C11 121.5(3)
C13 C12 C11 119.0(3)
C14 C13 C18 119.0(3)
C14 C13 C12 122.5(4)
C18 C13 C12 118.6(3)
C13 C14 C15 119.8(4)
C13 C14 H14 120.1
C15 C14 H14 120.1
C16 C15 C14 120.8(4)
C16 C15 H15 119.6
C14 C15 H15 119.6
C15 C16 C17 120.0(4)
C15 C16 H16 120.0
C17 C16 H16 120.0
C18 C17 C16 120.2(4)
C18 C17 H17 119.9
C16 C17 H17 119.9
C17 C18 C13 120.3(4)
C17 C18 H18 119.9
C13 C18 H18 119.9

loop_
_geom_bond_atom_site_label_1
_geom_bond_atom_site_label_2
_geom_bond_distance
F1 C9 1.356(5)
O1 C1 1.362(5)
O1 H1 0.8200
O2 C12 1.220(4)
C1 C2 1.362(5)
C1 C6 1.416(5)
C2 C3 1.399(5)
C2 H2 0.9300
C3 C4 1.366(5)
C3 C11 1.499(5)
C4 C5 1.400(5)
C4 H4 0.9300
C5 C6 1.413(6)
C5 C10 1.423(5)
C6 C7 1.397(5)
C7 C8 1.368(6)
C7 H7 0.9300
C8 C9 1.376(7)
C8 H8 0.9300
C9 C10 1.353(6)
C10 H10 0.9300
C11 C12 1.501(5)
C11 H11A 0.9700
C11 H11B 0.9700
C12 C13 1.487(5)
C13 C14 1.383(5)
C13 C18 1.386(6)
C14 C15 1.390(5)
C14 H14 0.9300
C15 C16 1.347(6)
C15 H15 0.9300
C16 C17 1.381(6)
C16 H16 0.9300
C17 C18 1.377(5)
C17 H17 0.9300
C18 H18 0.9300

loop_
_geom_torsion_atom_site_label_1
_geom_torsion_atom_site_label_2
_geom_torsion_atom_site_label_3
_geom_torsion_atom_site_label_4
_geom_torsion
O1 C1 C2 C3 178.9(3)
C6 C1 C2 C3 0.4(5)
C1 C2 C3 C4 0.5(5)
C1 C2 C3 C11 -177.8(3)
C2 C3 C4 C5 -1.9(5)
C11 C3 C4 C5 176.4(4)
C3 C4 C5 C6 2.4(6)
C3 C4 C5 C10 -177.6(4)
C4 C5 C6 C7 179.8(4)
C10 C5 C6 C7 -0.2(5)
C4 C5 C6 C1 -1.4(6)
C10 C5 C6 C1 178.6(3)
C2 C1 C6 C7 178.8(4)
O1 C1 C6 C7 0.2(5)
C2 C1 C6 C5 0.0(5)
O1 C1 C6 C5 -178.6(3)
C5 C6 C7 C8 0.2(6)
C1 C6 C7 C8 -178.5(4)
C6 C7 C8 C9 -0.4(6)
C7 C8 C9 C10 0.6(7)
C7 C8 C9 F1 179.6(4)
F1 C9 C10 C5 -179.5(4)
C8 C9 C10 C5 -0.6(7)
C4 C5 C10 C9 -179.6(4)
C6 C5 C10 C9 0.3(6)
C4 C3 C11 C12 -77.4(5)
C2 C3 C11 C12 100.8(4)
C3 C11 C12 O2 5.7(5)
C3 C11 C12 C13 -177.2(4)
O2 C12 C13 C14 -175.9(4)
C11 C12 C13 C14 6.9(6)
O2 C12 C13 C18 3.2(6)
C11 C12 C13 C18 -173.9(4)
C18 C13 C14 C15 1.3(6)
C12 C13 C14 C15 -179.6(4)
C13 C14 C15 C16 -1.0(7)
C14 C15 C16 C17 0.9(8)
C15 C16 C17 C18 -1.0(7)
C16 C17 C18 C13 1.3(6)
C14 C13 C18 C17 -1.4(6)
C12 C13 C18 C17 179.4(4)
